data_7119866
loop_
_publ_author_name
'Wang, Shasha'
'Xiao, Junan'
'Li, Jun'
'Xiang, Haoyue'
'Wang, Chaoming'
'Chen, Xiaoqing'
'Carter, Rich G.'
'Yang, Hua'

_publ_section_title
;
 Discovery of temperature-dependent, autoinductive reversal of
 enantioselectivity: palladium-mediated [3+3]-annulation of
 4-hydroxycoumarins.
;
_journal_issue 32
_journal_name_full 'Chemical communications (Cambridge, England)'
_journal_page_first 4441
_journal_page_last 4444
_journal_paper_doi 10.1039/c7cc01610g
_journal_volume 53
_journal_year 2017
_chemical_absolute_configuration ad
_chemical_formula_sum 'C22 H17 Cl O4'
_chemical_formula_weight 380.80
_chemical_name_systematic
; 
 ? 
;
_space_group_IT_number 19
_symmetry_cell_setting orthorhombic
_symmetry_space_group_name_Hall 'P 2ac 2ab'
_symmetry_space_group_name_H-M 'P 21 21 21'
_atom_sites_solution_hydrogens geom
_atom_sites_solution_primary direct
_atom_sites_solution_secondary difmap
_audit_creation_method SHELXL-97
_audit_update_record
;
2016-10-04 deposited with the CCDC.
2017-03-21 downloaded from the CCDC.
;
_cell_angle_alpha 90.00
_cell_angle_beta 90.00
_cell_angle_gamma 90.00
_cell_formula_units_Z 4
_cell_length_a 9.3379(2)
_cell_length_b 11.2530(3)
_cell_length_c 17.0022(4)
_cell_measurement_reflns_used 3239
_cell_measurement_temperature 296(2)
_cell_measurement_theta_max 25.34
_cell_measurement_theta_min 2.17
_cell_volume 1786.58(7)
_computing_structure_refinement 'SHELXL-97 (Sheldrick, 1997)'
_computing_structure_solution 'SHELXS-97 (Sheldrick, 1990)'
_diffrn_ambient_temperature 296(2)
_diffrn_measured_fraction_theta_full 0.993
_diffrn_measured_fraction_theta_max 0.993
_diffrn_measurement_device_type 'CCD area detector'
_diffrn_measurement_method 'phi and omega scans'
_diffrn_radiation_monochromator graphite
_diffrn_radiation_source 'fine-focus sealed tube'
_diffrn_radiation_type MoK\a
_diffrn_radiation_wavelength 0.71073
_diffrn_reflns_av_R_equivalents 0.0130
_diffrn_reflns_av_sigmaI/netI 0.0182
_diffrn_reflns_limit_h_max 11
_diffrn_reflns_limit_h_min -11
_diffrn_reflns_limit_k_max 13
_diffrn_reflns_limit_k_min -12
_diffrn_reflns_limit_l_max 20
_diffrn_reflns_limit_l_min -13
_diffrn_reflns_number 7728
_diffrn_reflns_theta_full 25.34
_diffrn_reflns_theta_max 25.34
_diffrn_reflns_theta_min 2.17
_exptl_absorpt_coefficient_mu 0.240
_exptl_crystal_colour COLORLESS
_exptl_crystal_density_diffrn 1.416
_exptl_crystal_density_method 'not measured'
_exptl_crystal_description BAR
_exptl_crystal_F_000 792
_exptl_crystal_size_max 0.3
_exptl_crystal_size_mid 0.2
_exptl_crystal_size_min 0.2
_refine_diff_density_max 0.130
_refine_diff_density_min -0.155
_refine_diff_density_rms 0.027
_refine_ls_abs_structure_details 'Flack H D (1983), Acta Cryst. A39, 876-881'
_refine_ls_abs_structure_Flack -0.02(6)
_refine_ls_extinction_method none
_refine_ls_goodness_of_fit_ref 0.983
_refine_ls_hydrogen_treatment mixed
_refine_ls_matrix_type full
_refine_ls_number_parameters 244
_refine_ls_number_reflns 3239
_refine_ls_number_restraints 0
_refine_ls_restrained_S_all 0.983
_refine_ls_R_factor_all 0.0321
_refine_ls_R_factor_gt 0.0279
_refine_ls_shift/su_max 0.001
_refine_ls_shift/su_mean 0.000
_refine_ls_structure_factor_coef Fsqd
_refine_ls_weighting_details 'calc w=1/[\s^2^(Fo^2^)+(0.0418P)^2^+0.2572P] where P=(Fo^2^+2Fc^2^)/3'
_refine_ls_weighting_scheme calc
_refine_ls_wR_factor_gt 0.0701
_refine_ls_wR_factor_ref 0.0730
_reflns_number_gt 2984
_reflns_number_total 3239
_reflns_threshold_expression >2sigma(I)
_cod_data_source_file c7cc01610g2.cif
_cod_data_source_block ja
_cod_depositor_comments
;
The following automatic conversions were performed:

'_symmetry_cell_setting' value 'Orthorhombic' changed to
'orthorhombic' according to
/home/data/users/saulius/crontab/automatic-downloads/rss-feeds/RSC/lib/dictionaries/cif_core.dic
dictionary named 'cif_core.dic' version 2.4.2 from 2011-04-26.

Automatic conversion script
Id: cif_fix_values 4973 2017-02-22 13:04:09Z antanas 

 Adding full bibliography for 7119865--7119866.cif.

2018-03-15
Z value and formula fixed to values more according to usual
chemical conventions.                 miguel
;
_cod_original_formula_sum 'C88 H68 Cl4 O16'
_cod_original_formula_weight 1523.22
_cod_original_formula_units_Z 1
_cod_original_sg_symbol_H-M P2(1)2(1)2(1)
_cod_database_code 7119866

loop_
_symmetry_equiv_pos_as_xyz
'x, y, z'
'-x+1/2, -y, z+1/2'
'x+1/2, -y+1/2, -z'
'-x, y+1/2, -z+1/2'

loop_
_atom_site_label
_atom_site_type_symbol
_atom_site_fract_x
_atom_site_fract_y
_atom_site_fract_z
_atom_site_U_iso_or_equiv
_atom_site_adp_type
_atom_site_occupancy
_atom_site_symmetry_multiplicity
_atom_site_calc_flag
_atom_site_refinement_flags
Cl1 Cl 0.07831(6) 0.98160(5) 0.08708(3) 0.06420(16) Uani 1 1 d .
O1 O 0.33140(13) 0.85578(10) 0.42139(7) 0.0460(3) Uani 1 1 d .
O2 O 0.11204(13) 0.92547(11) 0.42701(8) 0.0549(3) Uani 1 1 d .
C9 C 0.23426(18) 0.94667(14) 0.40981(10) 0.0394(4) Uani 1 1 d .
C1 C 0.52926(17) 0.97882(16) 0.38130(9) 0.0376(4) Uani 1 1 d .
C6 C 0.47549(19) 0.87191(15) 0.40933(10) 0.0408(4) Uani 1 1 d .
C16 C 0.17907(17) 1.15593(14) 0.36804(9) 0.0358(3) Uani 1 1 d .
H16 H 0.1168 1.1563 0.4144 0.043 Uiso 1 1 calc R
O3 O 0.48577(12) 1.17353(10) 0.33770(7) 0.0444(3) Uani 1 1 d .
C10 C 0.11894(18) 1.07308(15) 0.23202(10) 0.0400(4) Uani 1 1 d .
H10 H 0.2016 1.0270 0.2334 0.048 Uiso 1 1 calc R
C7 C 0.42794(17) 1.07263(14) 0.36498(8) 0.0343(3) Uani 1 1 d .
C15 C 0.08329(18) 1.14340(14) 0.29562(9) 0.0369(3) Uani 1 1 d .
C17 C 0.26024(17) 1.27394(14) 0.36671(9) 0.0371(4) Uani 1 1 d .
H17 H 0.1953 1.3342 0.3454 0.045 Uiso 1 1 calc R
C8 C 0.28619(17) 1.05748(14) 0.37864(9) 0.0338(3) Uani 1 1 d .
C2 C 0.67662(18) 0.98881(19) 0.36980(11) 0.0509(4) Uani 1 1 d .
H2 H 0.7156 1.0596 0.3513 0.061 Uiso 1 1 calc R
C3 C 0.7646(2) 0.8931(2) 0.38603(13) 0.0630(6) Uani 1 1 d .
H3 H 0.8627 0.8992 0.3773 0.076 Uiso 1 1 calc R
C11 C 0.0316(2) 1.07110(16) 0.16624(10) 0.0449(4) Uani 1 1 d .
C18 C 0.3900(2) 1.26772(15) 0.31249(9) 0.0423(4) Uani 1 1 d .
H18 H 0.3576 1.2512 0.2588 0.051 Uiso 1 1 calc R
C5 C 0.5640(2) 0.77738(18) 0.42711(11) 0.0560(5) Uani 1 1 d .
H5 H 0.5265 0.7070 0.4470 0.067 Uiso 1 1 calc R
C22 C 0.30689(19) 1.31566(16) 0.44822(10) 0.0436(4) Uani 1 1 d .
O4 O 0.27770(18) 1.26127(14) 0.50680(8) 0.0688(4) Uani 1 1 d .
C20 C 0.5226(2) 1.41668(18) 0.39489(12) 0.0552(5) Uani 1 1 d .
H20A H 0.5721 1.4924 0.3928 0.066 Uiso 1 1 calc R
H20B H 0.5886 1.3580 0.4158 0.066 Uiso 1 1 calc R
C19 C 0.4778(2) 1.38063(17) 0.31242(11) 0.0517(5) Uani 1 1 d .
H19A H 0.4222 1.4442 0.2890 0.062 Uiso 1 1 calc R
H19B H 0.5627 1.3689 0.2804 0.062 Uiso 1 1 calc R
C21 C 0.3940(2) 1.42710(17) 0.44929(12) 0.0547(5) Uani 1 1 d .
H21A H 0.4266 1.4426 0.5025 0.066 Uiso 1 1 calc R
H21B H 0.3349 1.4935 0.4328 0.066 Uiso 1 1 calc R
C12 C -0.0902(2) 1.13919(18) 0.16198(12) 0.0575(5) Uani 1 1 d .
H12 H -0.1462 1.1396 0.1167 0.069 Uiso 1 1 calc R
C4 C 0.7089(2) 0.7893(2) 0.41478(13) 0.0657(6) Uani 1 1 d .
H4 H 0.7697 0.7262 0.4261 0.079 Uiso 1 1 calc R
C14 C -0.0430(2) 1.20774(18) 0.29253(12) 0.0542(5) Uani 1 1 d .
H14 H -0.0714 1.2524 0.3359 0.065 Uiso 1 1 calc R
C13 C -0.1272(2) 1.2063(2) 0.22584(14) 0.0657(6) Uani 1 1 d .
H13 H -0.2103 1.2517 0.2243 0.079 Uiso 1 1 calc R

loop_
_atom_site_aniso_label
_atom_site_aniso_U_11
_atom_site_aniso_U_22
_atom_site_aniso_U_33
_atom_site_aniso_U_23
_atom_site_aniso_U_13
_atom_site_aniso_U_12
Cl1 0.0870(4) 0.0666(3) 0.0391(2) -0.0044(2) -0.0050(2) -0.0102(3)
O1 0.0475(7) 0.0372(6) 0.0533(7) 0.0054(6) 0.0013(6) 0.0042(5)
O2 0.0423(7) 0.0498(7) 0.0726(9) 0.0065(7) 0.0090(6) -0.0053(6)
C9 0.0403(9) 0.0398(9) 0.0381(8) -0.0022(7) -0.0016(7) -0.0004(7)
C1 0.0354(8) 0.0451(9) 0.0324(7) -0.0078(7) -0.0041(6) 0.0059(7)
C6 0.0455(9) 0.0430(9) 0.0338(8) -0.0037(7) -0.0038(7) 0.0069(7)
C16 0.0360(8) 0.0386(9) 0.0329(8) 0.0001(7) 0.0016(7) 0.0035(7)
O3 0.0381(6) 0.0417(6) 0.0534(7) 0.0051(6) 0.0086(6) -0.0013(5)
C10 0.0365(9) 0.0415(9) 0.0420(8) 0.0033(7) -0.0018(7) 0.0002(7)
C7 0.0370(8) 0.0376(8) 0.0282(7) -0.0020(6) 0.0004(7) -0.0010(7)
C15 0.0325(8) 0.0363(8) 0.0420(8) 0.0029(7) -0.0034(7) -0.0010(7)
C17 0.0391(9) 0.0368(8) 0.0355(8) 0.0001(7) -0.0054(7) 0.0050(7)
C8 0.0347(8) 0.0373(9) 0.0293(7) 0.0009(6) -0.0015(6) 0.0021(6)
C2 0.0381(9) 0.0611(12) 0.0533(10) -0.0107(10) -0.0054(8) 0.0023(9)
C3 0.0371(10) 0.0847(16) 0.0672(13) -0.0237(12) -0.0128(9) 0.0175(11)
C11 0.0505(10) 0.0438(9) 0.0405(9) 0.0057(8) -0.0048(8) -0.0115(8)
C18 0.0498(10) 0.0447(9) 0.0324(8) 0.0059(7) -0.0018(7) -0.0030(8)
C5 0.0663(13) 0.0489(11) 0.0528(11) 0.0008(9) -0.0064(10) 0.0197(10)
C22 0.0451(10) 0.0459(10) 0.0398(9) -0.0045(8) -0.0023(8) 0.0086(8)
O4 0.0955(12) 0.0741(9) 0.0367(7) -0.0016(7) 0.0024(7) -0.0153(9)
C20 0.0516(11) 0.0453(10) 0.0687(13) 0.0028(10) -0.0096(10) -0.0085(9)
C19 0.0564(11) 0.0468(10) 0.0519(11) 0.0126(8) 0.0019(9) -0.0065(9)
C21 0.0593(12) 0.0485(10) 0.0564(11) -0.0114(9) -0.0112(10) -0.0001(9)
C12 0.0502(11) 0.0619(12) 0.0605(12) 0.0099(10) -0.0222(10) -0.0054(10)
C4 0.0658(14) 0.0682(14) 0.0631(13) -0.0139(12) -0.0171(11) 0.0346(12)
C14 0.0448(11) 0.0578(12) 0.0599(11) -0.0068(10) -0.0070(9) 0.0103(9)
C13 0.0470(11) 0.0690(14) 0.0811(15) 0.0010(12) -0.0218(11) 0.0169(10)

loop_
_atom_type_symbol
_atom_type_description
_atom_type_scat_dispersion_real
_atom_type_scat_dispersion_imag
_atom_type_scat_source
C C 0.0033 0.0016 'International Tables Vol C Tables 4.2.6.8 and 6.1.1.4'
H H 0.0000 0.0000 'International Tables Vol C Tables 4.2.6.8 and 6.1.1.4'
O O 0.0106 0.0060 'International Tables Vol C Tables 4.2.6.8 and 6.1.1.4'
Cl Cl 0.1484 0.1585 'International Tables Vol C Tables 4.2.6.8 and 6.1.1.4'

loop_
_geom_angle_atom_site_label_1
_geom_angle_atom_site_label_2
_geom_angle_atom_site_label_3
_geom_angle
C6 O1 C9 121.63(13)
O2 C9 O1 116.23(14)
O2 C9 C8 125.55(15)
O1 C9 C8 118.22(14)
C6 C1 C2 118.36(16)
C6 C1 C7 117.54(15)
C2 C1 C7 124.09(17)
O1 C6 C5 116.89(17)
O1 C6 C1 121.35(15)
C5 C6 C1 121.76(17)
C8 C16 C15 114.70(13)
C8 C16 C17 108.18(13)
C15 C16 C17 110.99(13)
C8 C16 H16 107.6
C15 C16 H16 107.6
C17 C16 H16 107.6
C7 O3 C18 118.20(13)
C15 C10 C11 120.00(16)
C15 C10 H10 120.0
C11 C10 H10 120.0
O3 C7 C8 124.04(14)
O3 C7 C1 114.94(14)
C8 C7 C1 121.00(15)
C10 C15 C14 118.37(16)
C10 C15 C16 122.87(15)
C14 C15 C16 118.73(15)
C18 C17 C22 109.65(14)
C18 C17 C16 111.29(13)
C22 C17 C16 113.27(14)
C18 C17 H17 107.5
C22 C17 H17 107.5
C16 C17 H17 107.5
C7 C8 C9 120.09(14)
C7 C8 C16 122.47(14)
C9 C8 C16 117.29(14)
C3 C2 C1 119.7(2)
C3 C2 H2 120.1
C1 C2 H2 120.1
C4 C3 C2 120.68(19)
C4 C3 H3 119.7
C2 C3 H3 119.7
C12 C11 C10 121.44(17)
C12 C11 Cl1 119.38(14)
C10 C11 Cl1 119.18(14)
O3 C18 C19 106.24(14)
O3 C18 C17 110.17(12)
C19 C18 C17 113.14(14)
O3 C18 H18 109.1
C19 C18 H18 109.1
C17 C18 H18 109.1
C4 C5 C6 118.7(2)
C4 C5 H5 120.7
C6 C5 H5 120.7
O4 C22 C21 122.77(17)
O4 C22 C17 122.11(16)
C21 C22 C17 115.11(15)
C19 C20 C21 111.39(16)
C19 C20 H20A 109.3
C21 C20 H20A 109.3
C19 C20 H20B 109.3
C21 C20 H20B 109.3
H20A C20 H20B 108.0
C18 C19 C20 111.91(15)
C18 C19 H19A 109.2
C20 C19 H19A 109.2
C18 C19 H19B 109.2
C20 C19 H19B 109.2
H19A C19 H19B 107.9
C22 C21 C20 110.95(15)
C22 C21 H21A 109.4
C20 C21 H21A 109.4
C22 C21 H21B 109.4
C20 C21 H21B 109.4
H21A C21 H21B 108.0
C13 C12 C11 118.39(18)
C13 C12 H12 120.8
C11 C12 H12 120.8
C3 C4 C5 120.78(19)
C3 C4 H4 119.6
C5 C4 H4 119.6
C13 C14 C15 120.69(19)
C13 C14 H14 119.7
C15 C14 H14 119.7
C12 C13 C14 121.02(19)
C12 C13 H13 119.5
C14 C13 H13 119.5

loop_
_geom_bond_atom_site_label_1
_geom_bond_atom_site_label_2
_geom_bond_distance
Cl1 C11 1.7367(19)
O1 C6 1.373(2)
O1 C9 1.381(2)
O2 C9 1.202(2)
C9 C8 1.439(2)
C1 C6 1.388(2)
C1 C2 1.394(2)
C1 C7 1.445(2)
C6 C5 1.381(2)
C16 C8 1.503(2)
C16 C15 1.528(2)
C16 C17 1.529(2)
C16 H16 0.9800
O3 C7 1.3402(19)
O3 C18 1.451(2)
C10 C15 1.381(2)
C10 C11 1.384(2)
C10 H10 0.9300
C7 C8 1.355(2)
C15 C14 1.385(2)
C17 C18 1.524(2)
C17 C22 1.527(2)
C17 H17 0.9800
C2 C3 1.383(3)
C2 H2 0.9300
C3 C4 1.368(3)
C3 H3 0.9300
C11 C12 1.373(3)
C18 C19 1.512(2)
C18 H18 0.9800
C5 C4 1.376(3)
C5 H5 0.9300
C22 O4 1.200(2)
C22 C21 1.495(3)
C20 C19 1.518(3)
C20 C21 1.521(3)
C20 H20A 0.9700
C20 H20B 0.9700
C19 H19A 0.9700
C19 H19B 0.9700
C21 H21A 0.9700
C21 H21B 0.9700
C12 C13 1.367(3)
C12 H12 0.9300
C4 H4 0.9300
C14 C13 1.380(3)
C14 H14 0.9300
C13 H13 0.9300

loop_
_geom_torsion_atom_site_label_1
_geom_torsion_atom_site_label_2
_geom_torsion_atom_site_label_3
_geom_torsion_atom_site_label_4
_geom_torsion
C6 O1 C9 O2 -175.23(16)
C6 O1 C9 C8 4.8(2)
C9 O1 C6 C5 176.25(15)
C9 O1 C6 C1 -3.1(2)
C2 C1 C6 O1 -179.49(15)
C7 C1 C6 O1 -0.2(2)
C2 C1 C6 C5 1.2(2)
C7 C1 C6 C5 -179.55(15)
C18 O3 C7 C8 -7.5(2)
C18 O3 C7 C1 173.94(13)
C6 C1 C7 O3 -179.67(14)
C2 C1 C7 O3 -0.4(2)
C6 C1 C7 C8 1.8(2)
C2 C1 C7 C8 -179.01(15)
C11 C10 C15 C14 2.1(2)
C11 C10 C15 C16 -176.14(15)
C8 C16 C15 C10 -20.3(2)
C17 C16 C15 C10 102.69(17)
C8 C16 C15 C14 161.50(15)
C17 C16 C15 C14 -75.52(19)
C8 C16 C17 C18 47.01(16)
C15 C16 C17 C18 -79.65(16)
C8 C16 C17 C22 -77.07(17)
C15 C16 C17 C22 156.27(14)
O3 C7 C8 C9 -178.51(14)
C1 C7 C8 C9 -0.1(2)
O3 C7 C8 C16 -3.1(2)
C1 C7 C8 C16 175.37(13)
O2 C9 C8 C7 176.84(17)
O1 C9 C8 C7 -3.1(2)
O2 C9 C8 C16 1.2(3)
O1 C9 C8 C16 -178.81(14)
C15 C16 C8 C7 106.75(17)
C17 C16 C8 C7 -17.7(2)
C15 C16 C8 C9 -77.69(18)
C17 C16 C8 C9 157.83(14)
C6 C1 C2 C3 0.3(2)
C7 C1 C2 C3 -178.96(16)
C1 C2 C3 C4 -1.3(3)
C15 C10 C11 C12 0.9(3)
C15 C10 C11 Cl1 -179.80(13)
C7 O3 C18 C19 160.68(14)
C7 O3 C18 C17 37.79(18)
C22 C17 C18 O3 67.71(16)
C16 C17 C18 O3 -58.40(17)
C22 C17 C18 C19 -51.03(18)
C16 C17 C18 C19 -177.14(14)
O1 C6 C5 C4 179.08(17)
C1 C6 C5 C4 -1.6(3)
C18 C17 C22 O4 -127.01(19)
C16 C17 C22 O4 -2.0(2)
C18 C17 C22 C21 51.64(19)
C16 C17 C22 C21 176.61(14)
O3 C18 C19 C20 -66.75(19)
C17 C18 C19 C20 54.2(2)
C21 C20 C19 C18 -54.6(2)
O4 C22 C21 C20 125.1(2)
C17 C22 C21 C20 -53.6(2)
C19 C20 C21 C22 53.6(2)
C10 C11 C12 C13 -2.5(3)
Cl1 C11 C12 C13 178.12(16)
C2 C3 C4 C5 0.9(3)
C6 C5 C4 C3 0.5(3)
C10 C15 C14 C13 -3.3(3)
C16 C15 C14 C13 174.95(19)
C11 C12 C13 C14 1.3(3)
C15 C14 C13 C12 1.7(3)
